data_7021858
loop_
_publ_author_name
'George, Kathryn'
'Hector, Andrew L.'
'Levason, William'
'Reid, Gillian'
'Sanderson, George'
'Webster, Michael'
'Zhang, Wenjian'

_publ_section_title
;
 Hypervalent neutral O-donor ligand complexes of silicon tetrafluoride,
 comparisons with other group 14 tetrafluorides and a search for soft
 donor ligand complexes.
;
_journal_issue 7
_journal_name_full 'Dalton transactions (Cambridge, England : 2003)'
_journal_page_first 1584
_journal_page_last 1593
_journal_paper_doi 10.1039/c0dt01115k
_journal_volume 40
_journal_year 2011
_chemical_formula_moiety 'C5 H14 O2 P2'
_chemical_formula_sum 'C5 H14 O2 P2'
_chemical_formula_weight 168.10
_chemical_name_systematic
;
methanediylbis(dimethylphosphane) dioxide
;
_space_group_IT_number 15
_space_group_name_Hall '-C 2yc'
_symmetry_cell_setting monoclinic
_symmetry_space_group_name_Hall '-C 2yc'
_symmetry_space_group_name_H-M 'C 1 2/c 1'
_atom_sites_solution_hydrogens geom
_atom_sites_solution_primary direct
_atom_sites_solution_secondary difmap
_audit_creation_date 2010-06-29
_audit_creation_method 'SHELXL-97 + hand edit'
_cell_angle_alpha 90.00
_cell_angle_beta 95.231(15)
_cell_angle_gamma 90.00
_cell_formula_units_Z 8
_cell_length_a 31.360(6)
_cell_length_b 5.7109(15)
_cell_length_c 9.488(4)
_cell_measurement_reflns_used 2064
_cell_measurement_temperature 120(2)
_cell_measurement_theta_max 27.48
_cell_measurement_theta_min 2.91
_cell_volume 1692.2(9)
_computing_cell_refinement 'DENZO (Otwinowski & Minor, 1997)'
_computing_data_collection 'COLLECT (Hooft, R.W.W., 1998)'
_computing_data_reduction 'DENZO (Otwinowski & Minor, 1997)'
_computing_structure_refinement 'SHELXL-97 (Sheldrick, 1997)'
_computing_structure_solution 'DIRDIF-99 (Beurskens, 1999)'
_diffrn_ambient_temperature 120(2)
_diffrn_measured_fraction_theta_full 0.994
_diffrn_measured_fraction_theta_max 0.994
_diffrn_measurement_device_type 'Bruker-Nonius 95mm CCD camera on \k-goniostat'
_diffrn_measurement_method '\f & \w scans'
_diffrn_radiation_monochromator graphite
_diffrn_radiation_source 'Bruker-Nonius FR591 rotating anode'
_diffrn_radiation_type MoK\a
_diffrn_radiation_wavelength 0.71073
_diffrn_reflns_av_R_equivalents 0.1402
_diffrn_reflns_av_sigmaI/netI 0.0940
_diffrn_reflns_limit_h_max 38
_diffrn_reflns_limit_h_min -38
_diffrn_reflns_limit_k_max 6
_diffrn_reflns_limit_k_min -6
_diffrn_reflns_limit_l_max 11
_diffrn_reflns_limit_l_min -11
_diffrn_reflns_number 11012
_diffrn_reflns_theta_full 26.00
_diffrn_reflns_theta_max 26.00
_diffrn_reflns_theta_min 3.91
_diffrn_standards_number 0
_exptl_absorpt_coefficient_mu 0.450
_exptl_absorpt_correction_T_max 0.7456
_exptl_absorpt_correction_T_min 0.6474
_exptl_absorpt_correction_type multi-scan
_exptl_absorpt_process_details 'SADABS V2.10 (Sheldrick, G.M., 2007)'
_exptl_crystal_colour colourless
_exptl_crystal_density_diffrn 1.320
_exptl_crystal_density_method 'not measured'
_exptl_crystal_description fragment
_exptl_crystal_F_000 720
_exptl_crystal_size_max 0.11
_exptl_crystal_size_mid 0.07
_exptl_crystal_size_min 0.06
_refine_diff_density_max 0.387
_refine_diff_density_min -0.470
_refine_diff_density_rms 0.095
_refine_ls_extinction_method none
_refine_ls_goodness_of_fit_ref 1.034
_refine_ls_hydrogen_treatment constr
_refine_ls_matrix_type full
_refine_ls_number_parameters 86
_refine_ls_number_reflns 1645
_refine_ls_number_restraints 0
_refine_ls_restrained_S_all 1.034
_refine_ls_R_factor_all 0.1057
_refine_ls_R_factor_gt 0.0561
_refine_ls_shift/su_max 0.000
_refine_ls_shift/su_mean 0.000
_refine_ls_structure_factor_coef Fsqd
_refine_ls_weighting_details 'w=1/[\s^2^(Fo^2^)+(0.0555P)^2^+2.9765P] where P=(Fo^2^+2Fc^2^)/3'
_refine_ls_weighting_scheme calc
_refine_ls_wR_factor_gt 0.1229
_refine_ls_wR_factor_ref 0.1493
_reflns_number_gt 1024
_reflns_number_total 1645
_reflns_threshold_expression I>2sigma(I)
_cod_data_source_file c0dt01115k.txt
_cod_data_source_block 10wz218a
_cod_depositor_comments 'Adding full bibliography for 7021854--7021860.cif.'
_cod_original_cell_volume 1692.1(9)
_cod_original_sg_symbol_H-M 'C 2/c'
_cod_database_code 7021858

loop_
_symmetry_equiv_pos_as_xyz
'x, y, z'
'-x, y, -z+1/2'
'x+1/2, y+1/2, z'
'-x+1/2, y+1/2, -z+1/2'
'-x, -y, -z'
'x, -y, z-1/2'
'-x+1/2, -y+1/2, -z'
'x+1/2, -y+1/2, z-1/2'

loop_
_atom_site_label
_atom_site_type_symbol
_atom_site_fract_x
_atom_site_fract_y
_atom_site_fract_z
_atom_site_U_iso_or_equiv
_atom_site_adp_type
_atom_site_occupancy
_atom_site_symmetry_multiplicity
_atom_site_calc_flag
_atom_site_refinement_flags
P1 P 0.42339(3) 0.13406(18) 0.48958(11) 0.0244(3) Uani 1 1 d .
P2 P 0.32502(3) 0.12341(18) 0.45181(11) 0.0247(3) Uani 1 1 d .
O1 O 0.42697(9) -0.1206(4) 0.5223(3) 0.0312(7) Uani 1 1 d .
O2 O 0.32115(9) 0.2212(5) 0.5959(3) 0.0304(7) Uani 1 1 d .
C1 C 0.46514(13) 0.2447(8) 0.3918(5) 0.0328(11) Uani 1 1 d .
H1A H 0.4930 0.2069 0.4419 0.049 Uiso 1 1 calc R
H1B H 0.4623 0.4149 0.3822 0.049 Uiso 1 1 calc R
H1C H 0.4630 0.1727 0.2976 0.049 Uiso 1 1 calc R
C2 C 0.42456(14) 0.3142(8) 0.6431(5) 0.0329(11) Uani 1 1 d .
H2A H 0.3998 0.2781 0.6953 0.049 Uiso 1 1 calc R
H2B H 0.4235 0.4793 0.6147 0.049 Uiso 1 1 calc R
H2C H 0.4510 0.2844 0.7038 0.049 Uiso 1 1 calc R
C3 C 0.37434(13) 0.2079(7) 0.3814(4) 0.0252(9) Uani 1 1 d .
H3A H 0.3738 0.3795 0.3663 0.030 Uiso 1 1 calc R
H3B H 0.3753 0.1331 0.2876 0.030 Uiso 1 1 calc R
C4 C 0.28427(13) 0.2180(7) 0.3203(5) 0.0301(10) Uani 1 1 d .
H4A H 0.2562 0.2032 0.3571 0.045 Uiso 1 1 calc R
H4B H 0.2850 0.1206 0.2355 0.045 Uiso 1 1 calc R
H4C H 0.2893 0.3819 0.2961 0.045 Uiso 1 1 calc R
C5 C 0.32338(14) -0.1893(7) 0.4446(5) 0.0299(10) Uani 1 1 d .
H5A H 0.3468 -0.2536 0.5087 0.045 Uiso 1 1 calc R
H5B H 0.3266 -0.2412 0.3477 0.045 Uiso 1 1 calc R
H5C H 0.2959 -0.2444 0.4735 0.045 Uiso 1 1 calc R

loop_
_atom_site_aniso_label
_atom_site_aniso_U_11
_atom_site_aniso_U_22
_atom_site_aniso_U_33
_atom_site_aniso_U_23
_atom_site_aniso_U_13
_atom_site_aniso_U_12
P1 0.0246(6) 0.0252(6) 0.0233(7) 0.0024(4) 0.0012(5) 0.0011(5)
P2 0.0250(6) 0.0268(6) 0.0227(7) -0.0019(5) 0.0048(5) 0.0000(5)
O1 0.0301(17) 0.0257(15) 0.0367(19) 0.0058(14) -0.0025(13) 0.0039(13)
O2 0.0330(17) 0.0373(17) 0.0219(17) -0.0054(13) 0.0077(13) -0.0016(13)
C1 0.026(2) 0.042(3) 0.031(3) 0.004(2) 0.003(2) 0.000(2)
C2 0.032(3) 0.041(3) 0.025(3) -0.001(2) -0.002(2) -0.003(2)
C3 0.029(2) 0.025(2) 0.022(2) -0.0013(18) 0.0038(18) 0.0030(18)
C4 0.022(2) 0.030(2) 0.039(3) -0.003(2) 0.004(2) 0.0003(18)
C5 0.029(2) 0.032(2) 0.028(3) 0.0014(19) 0.005(2) -0.0041(18)

loop_
_atom_type_symbol
_atom_type_description
_atom_type_scat_dispersion_real
_atom_type_scat_dispersion_imag
_atom_type_scat_source
C C 0.0033 0.0016 'International Tables Vol C Tables 4.2.6.8 and 6.1.1.4'
H H 0.0000 0.0000 'International Tables Vol C Tables 4.2.6.8 and 6.1.1.4'
O O 0.0106 0.0060 'International Tables Vol C Tables 4.2.6.8 and 6.1.1.4'
P P 0.1023 0.0942 'International Tables Vol C Tables 4.2.6.8 and 6.1.1.4'

loop_
_geom_angle_atom_site_label_1
_geom_angle_atom_site_label_2
_geom_angle_atom_site_label_3
_geom_angle
O1 P1 C2 113.5(2)
O1 P1 C1 114.11(19)
C2 P1 C1 105.0(2)
O1 P1 C3 112.82(18)
C2 P1 C3 106.3(2)
C1 P1 C3 104.3(2)
O2 P2 C4 114.46(19)
O2 P2 C5 113.87(19)
C4 P2 C5 105.0(2)
O2 P2 C3 112.51(18)
C4 P2 C3 104.1(2)
C5 P2 C3 106.0(2)
P1 C1 H1A 109.5
P1 C1 H1B 109.5
H1A C1 H1B 109.5
P1 C1 H1C 109.5
H1A C1 H1C 109.5
H1B C1 H1C 109.5
P1 C2 H2A 109.5
P1 C2 H2B 109.5
H2A C2 H2B 109.5
P1 C2 H2C 109.5
H2A C2 H2C 109.5
H2B C2 H2C 109.5
P2 C3 P1 116.0(2)
P2 C3 H3A 108.3
P1 C3 H3A 108.3
P2 C3 H3B 108.3
P1 C3 H3B 108.3
H3A C3 H3B 107.4
P2 C4 H4A 109.5
P2 C4 H4B 109.5
H4A C4 H4B 109.5
P2 C4 H4C 109.5
H4A C4 H4C 109.5
H4B C4 H4C 109.5
P2 C5 H5A 109.5
P2 C5 H5B 109.5
H5A C5 H5B 109.5
P2 C5 H5C 109.5
H5A C5 H5C 109.5
H5B C5 H5C 109.5

loop_
_geom_bond_atom_site_label_1
_geom_bond_atom_site_label_2
_geom_bond_distance
P1 O1 1.489(3)
P1 C2 1.781(4)
P1 C1 1.788(4)
P1 C3 1.819(4)
P2 O2 1.492(3)
P2 C4 1.786(4)
P2 C5 1.788(4)
P2 C3 1.805(4)
C1 H1A 0.9800
C1 H1B 0.9800
C1 H1C 0.9800
C2 H2A 0.9800
C2 H2B 0.9800
C2 H2C 0.9800
C3 H3A 0.9900
C3 H3B 0.9900
C4 H4A 0.9800
C4 H4B 0.9800
C4 H4C 0.9800
C5 H5A 0.9800
C5 H5B 0.9800
C5 H5C 0.9800

loop_
_geom_torsion_atom_site_label_1
_geom_torsion_atom_site_label_2
_geom_torsion_atom_site_label_3
_geom_torsion_atom_site_label_4
_geom_torsion
O2 P2 C3 P1 56.2(3)
C4 P2 C3 P1 -179.4(2)
C5 P2 C3 P1 -68.9(3)
O1 P1 C3 P2 56.5(3)
C2 P1 C3 P2 -68.5(3)
C1 P1 C3 P2 -179.1(2)
